data_4031491
loop_
_publ_author_name
'Schrobilgen, G.J.D.'
'Holloway, J.H.'
'Russell, D.R.'

_publ_section_title
;
 High oxidation state fluoro-rhenium species: Preparation and
 characterization of Re F6(+), (Re F4 O)(+) and (Re2 F9 O2)(+) and the
 crystal structure of (Re2 F9 O2)(+) (Sb2 F11)(-)
;
_journal_name_full
;
Journal of the Chemical Society. Dalton Transactions, Inorganic Chemistry 
(1972-)
;
_journal_page_first 1411
_journal_page_last 1415
_journal_volume 1984
_journal_year 1984
_chemical_formula_sum 'F20 O2 Re2 Sb2'
_chemical_name_systematic '(O F4 Re)2 F (Sb F5)2 F'
_space_group_IT_number 3
_symmetry_space_group_name_Hall 'P 2y'
_symmetry_space_group_name_H-M 'P 1 2 1'
_cell_angle_alpha 90
_cell_angle_beta 94.2
_cell_angle_gamma 90
_cell_formula_units_Z 1
_cell_length_a 7.945
_cell_length_b 6.519
_cell_length_c 7.91
_cell_volume 408.586
_citation_journal_id_ASTM JCDTBI
_cod_data_source_file Schrobilgen_JCDTBI_1984_1024.cif
_cod_data_source_block F20O2Re2Sb2
_cod_database_code 4031491

loop_
_symmetry_equiv_pos_as_xyz
x,y,z
-x,y,-z

loop_
_atom_site_label
_atom_site_type_symbol
_atom_site_fract_x
_atom_site_fract_y
_atom_site_fract_z
_atom_site_occupancy
_atom_site_U_iso_or_equiv
F2 F-1 -0.322 0.033 -0.018 1 0.0
F3 F-1 -0.013 0.022 -0.313 1 0.0
F7 F-1 0.169 -0.482 -0.177 1 0.0
Sb1 Sb+5 0.32843 -0.4957 -0.32833 1 0.0
F11 F-1 0.423 -0.721 -0.248 1 0.0
F10 F-1 0.249 -0.268 -0.434 1 0.0
F6 F-1 0.5 -0.492 -0.5 1 0.0
Re1 Re+7 -0.19011 0 -0.19016 1 0.0
O1 O-2 -0.343 0.038 -0.337 1 0.0
F8 F-1 0.481 -0.306 -0.199 1 0.0
F9 F-1 0.201 -0.653 -0.488 1 0.0
F4 F-1 -0.162 -0.269 -0.178 1 0.0
F1 F-1 0 -0.027 0 1 0.0
F5 F-1 -0.154 0.27 -0.156 1 0.0
